data_1554116
loop_
_publ_author_name
'Peng, Yu-Xin'
'Gan, Yi-Tao'
'Shi, Rong-Guang'
'Huang, Wei'
'Tao, Tao'

_publ_section_title
;
 Construction of a Layered Hydrogen-Bonded Organic Framework Showing
 High-Contrast Mechanoresponsive Luminescence Turn-On
;
_journal_issue 51
_journal_name_full 'The Journal of Physical Chemistry C'
_journal_page_first 29488
_journal_paper_doi 10.1021/acs.jpcc.8b10118
_journal_volume 122
_journal_year 2018
_chemical_formula_moiety 'C34 H17 N5 S2'
_chemical_formula_sum 'C34 H17 N5 S2'
_chemical_formula_weight 559.64
_space_group_crystal_system triclinic
_space_group_IT_number 2
_space_group_name_Hall '-P 1'
_space_group_name_H-M_alt 'P -1'
_atom_sites_solution_hydrogens geom
_audit_creation_method SHELXL-2014/7
_cell_angle_alpha 67.954(7)
_cell_angle_beta 78.039(6)
_cell_angle_gamma 84.714(7)
_cell_formula_units_Z 2
_cell_length_a 8.283(2)
_cell_length_b 12.815(4)
_cell_length_c 16.686(4)
_cell_measurement_reflns_used 9489
_cell_measurement_temperature 123(2)
_cell_measurement_theta_max 27.447
_cell_measurement_theta_min 2.514
_cell_volume 1605.8(7)
_computing_structure_refinement 'SHELXL-2014/7 (Sheldrick, 2014)'
_diffrn_ambient_temperature 123(2)
_diffrn_measured_fraction_theta_full 0.976
_diffrn_measured_fraction_theta_max 0.976
_diffrn_measurement_device_type 'Bruker Smart Apex CCD area detector'
_diffrn_radiation_type MoK\a
_diffrn_radiation_wavelength 0.71073
_diffrn_reflns_av_R_equivalents 0.0451
_diffrn_reflns_av_unetI/netI 0.0713
_diffrn_reflns_Laue_measured_fraction_full 0.976
_diffrn_reflns_Laue_measured_fraction_max 0.976
_diffrn_reflns_limit_h_max 9
_diffrn_reflns_limit_h_min -9
_diffrn_reflns_limit_k_max 15
_diffrn_reflns_limit_k_min -15
_diffrn_reflns_limit_l_max 19
_diffrn_reflns_limit_l_min -17
_diffrn_reflns_number 9489
_diffrn_reflns_point_group_measured_fraction_full 0.976
_diffrn_reflns_point_group_measured_fraction_max 0.976
_diffrn_reflns_theta_full 24.999
_diffrn_reflns_theta_max 24.999
_diffrn_reflns_theta_min 2.514
_exptl_absorpt_coefficient_mu 0.195
_exptl_absorpt_correction_T_max 0.985
_exptl_absorpt_correction_T_min 0.981
_exptl_absorpt_correction_type multi-scan
_exptl_absorpt_process_details 'SADABS, Bruker(2000)'
_exptl_crystal_colour red
_exptl_crystal_density_diffrn 1.157
_exptl_crystal_description block
_exptl_crystal_F_000 576
_exptl_crystal_size_max 0.100
_exptl_crystal_size_mid 0.080
_exptl_crystal_size_min 0.080
_refine_diff_density_max 0.755
_refine_diff_density_min -0.452
_refine_diff_density_rms 0.090
_refine_ls_extinction_method none
_refine_ls_goodness_of_fit_ref 1.086
_refine_ls_hydrogen_treatment constr
_refine_ls_matrix_type full
_refine_ls_number_parameters 370
_refine_ls_number_reflns 5511
_refine_ls_number_restraints 0
_refine_ls_restrained_S_all 1.086
_refine_ls_R_factor_all 0.0900
_refine_ls_R_factor_gt 0.0745
_refine_ls_shift/su_max 0.000
_refine_ls_shift/su_mean 0.000
_refine_ls_structure_factor_coef Fsqd
_refine_ls_weighting_details 'w=1/[\s^2^(Fo^2^)+(0.1240P)^2^+1.9088P] where P=(Fo^2^+2Fc^2^)/3'
_refine_ls_weighting_scheme calc
_refine_ls_wR_factor_gt 0.2183
_refine_ls_wR_factor_ref 0.2263
_reflns_Friedel_coverage 0.000
_reflns_number_gt 4248
_reflns_number_total 5511
_reflns_threshold_expression 'I > 2\s(I)'
_cod_data_source_file jp8b10118_si_001.cif
_cod_data_source_block 1
_cod_database_code 1554116
_shelx_shelxl_version_number 2014/7
_shelx_space_group_comment
;
The symmetry employed for this shelxl refinement is uniquely defined
by the following loop, which should always be used as a source of
symmetry information in preference to the above space-group names.
They are only intended as comments.
;
_shelx_estimated_absorpt_t_min 0.981
_shelx_estimated_absorpt_t_max 0.985

loop_
_space_group_symop_operation_xyz
'x, y, z'
'-x, -y, -z'

loop_
_atom_site_label
_atom_site_type_symbol
_atom_site_fract_x
_atom_site_fract_y
_atom_site_fract_z
_atom_site_U_iso_or_equiv
_atom_site_adp_type
_atom_site_occupancy
_atom_site_site_symmetry_order
_atom_site_calc_flag
_atom_site_refinement_flags_posn
_atom_site_refinement_flags_adp
C1 C 0.1546(5) 0.0164(4) -0.1045(3) 0.0276(9) Uani 1 1 d . .
C2 C 0.0723(4) -0.1636(3) -0.0997(2) 0.0253(8) Uani 1 1 d . .
C3 C 0.1419(5) -0.1034(3) -0.0579(3) 0.0264(8) Uani 1 1 d . .
C4 C 0.1936(5) -0.1596(3) 0.0197(3) 0.0271(8) Uani 1 1 d . .
H4 H 0.1773 -0.2386 0.0436 0.032 Uiso 1 1 calc R U
C5 C 0.2686(4) -0.1167(3) 0.0701(3) 0.0271(8) Uani 1 1 d . .
C6 C 0.3236(6) -0.1836(3) 0.1461(3) 0.0378(10) Uani 1 1 d . .
H6 H 0.3190 -0.2634 0.1684 0.045 Uiso 1 1 calc R U
C7 C 0.3866(6) -0.1238(3) 0.1875(3) 0.0363(10) Uani 1 1 d . .
H7 H 0.4258 -0.1583 0.2413 0.044 Uiso 1 1 calc R U
C8 C 0.3856(5) -0.0091(3) 0.1416(2) 0.0254(8) Uani 1 1 d . .
C9 C 0.4495(4) 0.0801(3) 0.1610(2) 0.0231(8) Uani 1 1 d . .
C10 C 0.4438(5) 0.1934(3) 0.1041(2) 0.0250(8) Uani 1 1 d . .
H10 H 0.3958 0.2110 0.0535 0.030 Uiso 1 1 calc R U
C11 C 0.5044(5) 0.2792(3) 0.1185(2) 0.0256(8) Uani 1 1 d . .
H11 H 0.4998 0.3548 0.0787 0.031 Uiso 1 1 calc R U
C12 C 0.5730(5) 0.2522(3) 0.1935(2) 0.0243(8) Uani 1 1 d . .
C13 C 0.5781(4) 0.1397(3) 0.2532(2) 0.0216(8) Uani 1 1 d . .
C14 C 0.5177(4) 0.0538(3) 0.2366(2) 0.0227(8) Uani 1 1 d . .
H14 H 0.5226 -0.0220 0.2761 0.027 Uiso 1 1 calc R U
C15 C 0.6491(4) 0.1424(3) 0.3242(2) 0.0228(8) Uani 1 1 d . .
C16 C 0.6841(4) 0.2557(3) 0.3052(2) 0.0238(8) Uani 1 1 d . .
C17 C 0.7552(5) 0.2867(3) 0.3625(2) 0.0278(9) Uani 1 1 d . .
H17 H 0.7820 0.3628 0.3487 0.033 Uiso 1 1 calc R U
C18 C 0.7846(5) 0.2037(3) 0.4390(2) 0.0283(9) Uani 1 1 d . .
H18 H 0.8295 0.2238 0.4791 0.034 Uiso 1 1 calc R U
C19 C 0.7508(4) 0.0905(3) 0.4601(2) 0.0227(8) Uani 1 1 d . .
C20 C 0.6824(4) 0.0596(3) 0.4027(2) 0.0227(8) Uani 1 1 d . .
H20 H 0.6585 -0.0170 0.4167 0.027 Uiso 1 1 calc R U
C21 C 0.6800(5) 0.4373(3) 0.1775(2) 0.0265(8) Uani 1 1 d . .
C22 C 0.7627(5) 0.4706(3) 0.0901(3) 0.0296(9) Uani 1 1 d . .
H22 H 0.7874 0.4173 0.0620 0.036 Uiso 1 1 calc R U
C23 C 0.8079(5) 0.5804(3) 0.0453(3) 0.0349(10) Uani 1 1 d . .
H23 H 0.8633 0.6033 -0.0144 0.042 Uiso 1 1 calc R U
C24 C 0.7738(6) 0.6588(3) 0.0858(3) 0.0393(11) Uani 1 1 d . .
H24 H 0.8072 0.7346 0.0546 0.047 Uiso 1 1 calc R U
C25 C 0.6902(6) 0.6253(4) 0.1729(3) 0.0398(11) Uani 1 1 d . .
H25 H 0.6673 0.6785 0.2011 0.048 Uiso 1 1 calc R U
C26 C 0.6405(5) 0.5153(3) 0.2183(3) 0.0331(9) Uani 1 1 d . .
H26 H 0.5800 0.4932 0.2769 0.040 Uiso 1 1 calc R U
C27 C 0.7901(4) 0.0056(3) 0.5439(2) 0.0248(8) Uani 1 1 d . .
C28 C 0.8355(5) -0.1696(3) 0.6673(2) 0.0279(9) Uani 1 1 d . .
C29 C 0.8757(5) -0.0748(3) 0.6771(2) 0.0292(9) Uani 1 1 d . .
H29 H 0.9168 -0.0765 0.7267 0.035 Uiso 1 1 calc R U
C30 C 0.8512(4) 0.0248(3) 0.6082(2) 0.0234(8) Uani 1 1 d . .
H30 H 0.8739 0.0974 0.6056 0.028 Uiso 1 1 calc R U
C31 C 0.8400(5) -0.2794(3) 0.7329(2) 0.0294(9) Uani 1 1 d . .
H31 H 0.8758 -0.2822 0.7842 0.035 Uiso 1 1 calc R U
C32 C 0.8015(5) -0.3807(4) 0.7339(3) 0.0351(10) Uani 1 1 d . .
C33 C 0.7501(7) -0.3950(4) 0.6626(3) 0.0482(12) Uani 1 1 d . .
C34 C 0.8047(6) -0.4791(4) 0.8101(3) 0.0456(12) Uani 1 1 d . .
N1 N 0.1642(5) 0.1109(3) -0.1416(3) 0.0401(9) Uani 1 1 d . .
N2 N 0.0158(4) -0.2127(3) -0.1309(2) 0.0343(8) Uani 1 1 d . .
N3 N 0.6387(4) 0.3217(3) 0.2254(2) 0.0246(7) Uani 1 1 d . .
N4 N 0.7107(9) -0.4081(5) 0.6034(4) 0.093(2) Uani 1 1 d . .
N5 N 0.8022(6) -0.5579(4) 0.8730(3) 0.0647(13) Uani 1 1 d . .
S1 S 0.29685(11) 0.02273(8) 0.05042(6) 0.0249(3) Uani 1 1 d . .
S2 S 0.76699(12) -0.13528(8) 0.56854(6) 0.0281(3) Uani 1 1 d . .

loop_
_atom_site_aniso_label
_atom_site_aniso_U_11
_atom_site_aniso_U_22
_atom_site_aniso_U_33
_atom_site_aniso_U_23
_atom_site_aniso_U_13
_atom_site_aniso_U_12
C1 0.026(2) 0.031(2) 0.029(2) -0.0126(18) -0.0092(15) 0.0010(16)
C2 0.0235(19) 0.024(2) 0.0278(19) -0.0069(16) -0.0081(15) 0.0003(15)
C3 0.025(2) 0.025(2) 0.032(2) -0.0116(17) -0.0073(15) 0.0002(15)
C4 0.028(2) 0.025(2) 0.029(2) -0.0086(16) -0.0066(15) -0.0020(15)
C5 0.0216(19) 0.028(2) 0.035(2) -0.0146(17) -0.0093(16) 0.0035(15)
C6 0.058(3) 0.021(2) 0.033(2) -0.0029(18) -0.017(2) -0.0076(19)
C7 0.058(3) 0.021(2) 0.035(2) -0.0035(17) -0.031(2) -0.0027(18)
C8 0.027(2) 0.030(2) 0.0202(18) -0.0086(16) -0.0074(15) -0.0011(15)
C9 0.0212(18) 0.025(2) 0.0254(19) -0.0114(16) -0.0047(14) 0.0002(14)
C10 0.028(2) 0.025(2) 0.0221(18) -0.0064(15) -0.0096(15) 0.0011(15)
C11 0.030(2) 0.0233(19) 0.0225(18) -0.0042(15) -0.0116(15) 0.0042(15)
C12 0.027(2) 0.024(2) 0.0229(18) -0.0087(15) -0.0048(15) -0.0020(15)
C13 0.0243(19) 0.0234(19) 0.0165(17) -0.0050(15) -0.0072(14) 0.0011(14)
C14 0.0213(19) 0.0218(19) 0.0228(18) -0.0060(15) -0.0025(14) -0.0032(14)
C15 0.0223(19) 0.025(2) 0.0207(18) -0.0067(15) -0.0060(14) -0.0004(14)
C16 0.0258(19) 0.025(2) 0.0211(18) -0.0070(15) -0.0082(14) 0.0012(15)
C17 0.034(2) 0.026(2) 0.0255(19) -0.0080(16) -0.0114(16) -0.0026(16)
C18 0.030(2) 0.035(2) 0.0233(19) -0.0106(17) -0.0111(15) -0.0007(16)
C19 0.0202(18) 0.029(2) 0.0176(17) -0.0077(15) -0.0029(14) 0.0021(14)
C20 0.0262(19) 0.0206(19) 0.0190(17) -0.0044(15) -0.0055(14) 0.0008(14)
C21 0.027(2) 0.023(2) 0.030(2) -0.0051(16) -0.0166(16) 0.0018(15)
C22 0.035(2) 0.025(2) 0.032(2) -0.0107(17) -0.0147(17) 0.0021(16)
C23 0.036(2) 0.028(2) 0.037(2) -0.0044(18) -0.0124(18) -0.0021(17)
C24 0.048(3) 0.021(2) 0.047(3) -0.0009(19) -0.026(2) -0.0025(18)
C25 0.052(3) 0.028(2) 0.049(3) -0.018(2) -0.025(2) 0.0051(19)
C26 0.041(2) 0.030(2) 0.033(2) -0.0128(18) -0.0174(18) 0.0019(18)
C27 0.0203(19) 0.028(2) 0.0240(19) -0.0081(16) -0.0026(15) 0.0013(15)
C28 0.029(2) 0.034(2) 0.0178(18) -0.0046(16) -0.0060(15) 0.0000(16)
C29 0.031(2) 0.036(2) 0.0203(18) -0.0079(17) -0.0082(15) 0.0012(17)
C30 0.029(2) 0.0218(19) 0.0179(18) -0.0047(15) -0.0050(14) -0.0034(15)
C31 0.027(2) 0.037(2) 0.0233(19) -0.0090(17) -0.0080(15) 0.0014(17)
C32 0.038(2) 0.036(2) 0.030(2) -0.0091(18) -0.0066(17) -0.0045(18)
C33 0.065(3) 0.039(3) 0.039(3) -0.012(2) -0.006(2) -0.016(2)
C34 0.052(3) 0.035(3) 0.052(3) -0.013(2) -0.017(2) -0.006(2)
N1 0.047(2) 0.027(2) 0.046(2) -0.0095(17) -0.0149(17) -0.0011(16)
N2 0.039(2) 0.034(2) 0.0315(18) -0.0106(16) -0.0130(15) -0.0011(15)
N3 0.0295(17) 0.0194(16) 0.0272(17) -0.0081(13) -0.0121(13) 0.0024(13)
N4 0.143(6) 0.081(4) 0.072(4) -0.031(3) -0.034(4) -0.042(4)
N5 0.086(4) 0.035(2) 0.066(3) 0.000(2) -0.031(3) -0.008(2)
S1 0.0283(5) 0.0223(5) 0.0272(5) -0.0093(4) -0.0120(4) 0.0016(4)
S2 0.0321(6) 0.0308(6) 0.0221(5) -0.0079(4) -0.0095(4) -0.0014(4)

loop_
_atom_type_symbol
_atom_type_description
_atom_type_scat_dispersion_real
_atom_type_scat_dispersion_imag
_atom_type_scat_source
C C 0.0033 0.0016 'International Tables Vol C Tables 4.2.6.8 and 6.1.1.4'
H H 0.0000 0.0000 'International Tables Vol C Tables 4.2.6.8 and 6.1.1.4'
N N 0.0061 0.0033 'International Tables Vol C Tables 4.2.6.8 and 6.1.1.4'
S S 0.1246 0.1234 'International Tables Vol C Tables 4.2.6.8 and 6.1.1.4'

loop_
_geom_angle_atom_site_label_1
_geom_angle_atom_site_label_2
_geom_angle_atom_site_label_3
_geom_angle
N1 C1 C3 179.5(5)
N2 C2 C3 178.5(4)
C4 C3 C2 120.4(3)
C4 C3 C1 124.0(4)
C2 C3 C1 115.6(3)
C3 C4 C5 129.2(4)
C3 C4 H4 115.4
C5 C4 H4 115.4
C6 C5 C4 123.6(4)
C6 C5 S1 109.7(3)
C4 C5 S1 126.6(3)
C5 C6 C7 114.3(4)
C5 C6 H6 122.9
C7 C6 H6 122.9
C8 C7 C6 112.4(4)
C8 C7 H7 123.8
C6 C7 H7 123.8
C7 C8 C9 128.6(3)
C7 C8 S1 110.6(3)
C9 C8 S1 120.8(3)
C14 C9 C10 118.9(3)
C14 C9 C8 120.4(3)
C10 C9 C8 120.7(3)
C11 C10 C9 122.9(3)
C11 C10 H10 118.6
C9 C10 H10 118.6
C10 C11 C12 117.9(3)
C10 C11 H11 121.1
C12 C11 H11 121.1
N3 C12 C11 130.0(3)
N3 C12 C13 108.9(3)
C11 C12 C13 121.0(3)
C14 C13 C12 120.1(3)
C14 C13 C15 133.3(3)
C12 C13 C15 106.6(3)
C13 C14 C9 119.3(3)
C13 C14 H14 120.4
C9 C14 H14 120.4
C20 C15 C16 119.2(3)
C20 C15 C13 133.6(3)
C16 C15 C13 107.2(3)
N3 C16 C17 130.0(3)
N3 C16 C15 108.8(3)
C17 C16 C15 121.2(3)
C18 C17 C16 117.9(4)
C18 C17 H17 121.0
C16 C17 H17 121.0
C17 C18 C19 122.3(4)
C17 C18 H18 118.8
C19 C18 H18 118.8
C20 C19 C18 119.7(3)
C20 C19 C27 121.7(3)
C18 C19 C27 118.6(3)
C19 C20 C15 119.6(3)
C19 C20 H20 120.2
C15 C20 H20 120.2
C26 C21 C22 120.4(4)
C26 C21 N3 120.0(4)
C22 C21 N3 119.5(3)
C23 C22 C21 119.6(4)
C23 C22 H22 120.2
C21 C22 H22 120.2
C22 C23 C24 120.8(4)
C22 C23 H23 119.6
C24 C23 H23 119.6
C23 C24 C25 119.5(4)
C23 C24 H24 120.3
C25 C24 H24 120.3
C26 C25 C24 120.4(4)
C26 C25 H25 119.8
C24 C25 H25 119.8
C25 C26 C21 119.3(4)
C25 C26 H26 120.3
C21 C26 H26 120.3
C30 C27 C19 127.8(4)
C30 C27 S2 111.7(3)
C19 C27 S2 120.5(3)
C29 C28 C31 123.3(3)
C29 C28 S2 110.5(3)
C31 C28 S2 126.1(3)
C28 C29 C30 114.2(3)
C28 C29 H29 122.9
C30 C29 H29 122.9
C27 C30 C29 112.2(3)
C27 C30 H30 123.9
C29 C30 H30 123.9
C32 C31 C28 130.4(4)
C32 C31 H31 114.8
C28 C31 H31 114.8
C31 C32 C34 120.3(4)
C31 C32 C33 123.6(4)
C34 C32 C33 116.1(4)
N4 C33 C32 178.6(7)
N5 C34 C32 177.8(6)
C16 N3 C12 108.6(3)
C16 N3 C21 124.9(3)
C12 N3 C21 125.7(3)
C5 S1 C8 92.89(18)
C27 S2 C28 91.43(19)

loop_
_geom_bond_atom_site_label_1
_geom_bond_atom_site_label_2
_geom_bond_distance
C1 N1 1.137(5)
C1 C3 1.439(6)
C2 N2 1.136(5)
C2 C3 1.437(5)
C3 C4 1.362(5)
C4 C5 1.421(5)
C4 H4 0.9500
C5 C6 1.378(6)
C5 S1 1.721(4)
C6 C7 1.401(6)
C6 H6 0.9500
C7 C8 1.379(5)
C7 H7 0.9500
C8 C9 1.468(5)
C8 S1 1.721(4)
C9 C14 1.402(5)
C9 C10 1.408(5)
C10 C11 1.367(5)
C10 H10 0.9500
C11 C12 1.393(5)
C11 H11 0.9500
C12 N3 1.392(5)
C12 C13 1.414(5)
C13 C14 1.388(5)
C13 C15 1.441(5)
C14 H14 0.9500
C15 C20 1.404(5)
C15 C16 1.410(5)
C16 N3 1.391(5)
C16 C17 1.408(5)
C17 C18 1.371(5)
C17 H17 0.9500
C18 C19 1.399(5)
C18 H18 0.9500
C19 C20 1.393(5)
C19 C27 1.493(5)
C20 H20 0.9500
C21 C26 1.389(6)
C21 C22 1.397(6)
C21 N3 1.428(5)
C22 C23 1.368(6)
C22 H22 0.9500
C23 C24 1.388(6)
C23 H23 0.9500
C24 C25 1.394(7)
C24 H24 0.9500
C25 C26 1.381(6)
C25 H25 0.9500
C26 H26 0.9500
C27 C30 1.382(5)
C27 S2 1.715(4)
C28 C29 1.364(6)
C28 C31 1.425(5)
C28 S2 1.740(4)
C29 C30 1.393(5)
C29 H29 0.9500
C30 H30 0.9500
C31 C32 1.358(6)
C31 H31 0.9500
C32 C34 1.418(6)
C32 C33 1.420(6)
C33 N4 1.175(7)
C34 N5 1.149(6)

loop_
_geom_torsion_atom_site_label_1
_geom_torsion_atom_site_label_2
_geom_torsion_atom_site_label_3
_geom_torsion_atom_site_label_4
_geom_torsion
C2 C3 C4 C5 178.3(4)
C1 C3 C4 C5 -0.4(7)
C3 C4 C5 C6 -176.5(4)
C3 C4 C5 S1 6.6(6)
C4 C5 C6 C7 -177.2(4)
S1 C5 C6 C7 0.1(5)
C5 C6 C7 C8 -2.0(6)
C6 C7 C8 C9 -176.3(4)
C6 C7 C8 S1 3.0(5)
C7 C8 C9 C14 -2.5(6)
S1 C8 C9 C14 178.3(3)
C7 C8 C9 C10 177.3(4)
S1 C8 C9 C10 -1.9(5)
C14 C9 C10 C11 1.0(6)
C8 C9 C10 C11 -178.8(3)
C9 C10 C11 C12 -0.6(6)
C10 C11 C12 N3 -178.0(4)
C10 C11 C12 C13 -0.7(5)
N3 C12 C13 C14 179.3(3)
C11 C12 C13 C14 1.5(5)
N3 C12 C13 C15 0.4(4)
C11 C12 C13 C15 -177.5(3)
C12 C13 C14 C9 -1.0(5)
C15 C13 C14 C9 177.6(4)
C10 C9 C14 C13 -0.2(5)
C8 C9 C14 C13 179.6(3)
C14 C13 C15 C20 -0.4(7)
C12 C13 C15 C20 178.3(4)
C14 C13 C15 C16 -178.7(4)
C12 C13 C15 C16 0.1(4)
C20 C15 C16 N3 -179.1(3)
C13 C15 C16 N3 -0.5(4)
C20 C15 C16 C17 1.5(5)
C13 C15 C16 C17 -179.9(3)
N3 C16 C17 C18 178.6(4)
C15 C16 C17 C18 -2.1(6)
C16 C17 C18 C19 1.8(6)
C17 C18 C19 C20 -1.0(6)
C17 C18 C19 C27 178.7(3)
C18 C19 C20 C15 0.4(5)
C27 C19 C20 C15 -179.4(3)
C16 C15 C20 C19 -0.6(5)
C13 C15 C20 C19 -178.7(4)
C26 C21 C22 C23 1.3(6)
N3 C21 C22 C23 -177.5(3)
C21 C22 C23 C24 0.6(6)
C22 C23 C24 C25 -1.0(6)
C23 C24 C25 C26 -0.4(6)
C24 C25 C26 C21 2.3(6)
C22 C21 C26 C25 -2.8(6)
N3 C21 C26 C25 176.1(3)
C20 C19 C27 C30 -177.1(3)
C18 C19 C27 C30 3.2(6)
C20 C19 C27 S2 5.1(5)
C18 C19 C27 S2 -174.6(3)
C31 C28 C29 C30 -175.4(4)
S2 C28 C29 C30 0.7(4)
C19 C27 C30 C29 -179.0(3)
S2 C27 C30 C29 -1.1(4)
C28 C29 C30 C27 0.2(5)
C29 C28 C31 C32 178.7(4)
S2 C28 C31 C32 3.2(6)
C28 C31 C32 C34 -175.6(4)
C28 C31 C32 C33 1.8(7)
C17 C16 N3 C12 -179.9(4)
C15 C16 N3 C12 0.8(4)
C17 C16 N3 C21 10.3(6)
C15 C16 N3 C21 -169.1(3)
C11 C12 N3 C16 176.9(4)
C13 C12 N3 C16 -0.7(4)
C11 C12 N3 C21 -13.4(6)
C13 C12 N3 C21 169.0(3)
C26 C21 N3 C16 -54.4(5)
C22 C21 N3 C16 124.5(4)
C26 C21 N3 C12 137.5(4)
C22 C21 N3 C12 -43.7(5)
C6 C5 S1 C8 1.3(3)
C4 C5 S1 C8 178.6(4)
C7 C8 S1 C5 -2.5(3)
C9 C8 S1 C5 176.9(3)
C30 C27 S2 C28 1.2(3)
C19 C27 S2 C28 179.4(3)
C29 C28 S2 C27 -1.1(3)
C31 C28 S2 C27 174.9(4)
